data_2205923
loop_
_publ_author_name
'Fujihara, Takashi'
'Suzuki, Hajime'
'Nagasawa, Akira'

_publ_section_title
;
 4,4'-Dinonyl-2,2'-bipyridine
;
_journal_issue 6
_journal_name_full 'Acta Crystallographica Section E'
_journal_page_first o1867
_journal_page_last o1868
_journal_paper_doi 10.1107/S1600536805015849
_journal_volume 61
_journal_year 2005
_chemical_formula_iupac 'C28 H44 N2'
_chemical_formula_moiety 'C28 H44 N2'
_chemical_formula_sum 'C28 H44 N2'
_chemical_formula_weight 408.65
_chemical_name_systematic
;
4,4'-Dinonyl-2,2'-bipyridine
;
_space_group_IT_number 14
_symmetry_cell_setting monoclinic
_symmetry_space_group_name_Hall '-P 2yn'
_symmetry_space_group_name_H-M 'P 1 21/n 1'
_atom_sites_solution_hydrogens geom
_atom_sites_solution_primary direct
_atom_sites_solution_secondary difmap
_cell_angle_alpha 90.00
_cell_angle_beta 94.108(2)
_cell_angle_gamma 90.00
_cell_formula_units_Z 2
_cell_length_a 5.5952(5)
_cell_length_b 7.1862(6)
_cell_length_c 30.882(3)
_cell_measurement_reflns_used 2439
_cell_measurement_temperature 173(2)
_cell_measurement_theta_max 27.74
_cell_measurement_theta_min 2.64
_cell_volume 1238.52(19)
_computing_cell_refinement 'SAINT-W2K/NT (Bruker, 2003)'
_computing_data_collection 'SMART-W2K/NT (Bruker, 2003)'
_computing_data_reduction SAINT-W2K/NT
_computing_molecular_graphics 'ORTEP-3 for Windows (Farrugia, 1997)'
_computing_publication_material SHELXTL-NT
_computing_structure_refinement SHELXTL-NT
_computing_structure_solution 'SHELXTL-NT (Bruker, 2003)'
_diffrn_ambient_temperature 173(2)
_diffrn_detector_area_resol_mean 8.366
_diffrn_measured_fraction_theta_full 0.988
_diffrn_measured_fraction_theta_max 0.988
_diffrn_measurement_device_type 'Bruker SMART APEX CCD area-detector'
_diffrn_measurement_method '\f and \w'
_diffrn_radiation_monochromator graphite
_diffrn_radiation_source 'fine-focus sealed tube'
_diffrn_radiation_type MoK\a
_diffrn_radiation_wavelength 0.71073
_diffrn_reflns_av_R_equivalents 0.0261
_diffrn_reflns_av_sigmaI/netI 0.0302
_diffrn_reflns_limit_h_max 7
_diffrn_reflns_limit_h_min -7
_diffrn_reflns_limit_k_max 7
_diffrn_reflns_limit_k_min -9
_diffrn_reflns_limit_l_max 40
_diffrn_reflns_limit_l_min -31
_diffrn_reflns_number 8628
_diffrn_reflns_theta_full 27.99
_diffrn_reflns_theta_max 27.99
_diffrn_reflns_theta_min 2.64
_diffrn_standards_decay_% 0
_diffrn_standards_interval_time 300
_diffrn_standards_number 89
_exptl_absorpt_coefficient_mu 0.063
_exptl_absorpt_correction_T_max 0.9931
_exptl_absorpt_correction_T_min 0.9624
_exptl_absorpt_correction_type multi-scan
_exptl_absorpt_process_details '(SADABS; Sheldrick, 1996)'
_exptl_crystal_colour colourless
_exptl_crystal_density_diffrn 1.096
_exptl_crystal_density_method 'not measured'
_exptl_crystal_description plate
_exptl_crystal_F_000 452
_exptl_crystal_size_max 0.45
_exptl_crystal_size_mid 0.42
_exptl_crystal_size_min 0.11
_refine_diff_density_max 0.315
_refine_diff_density_min -0.226
_refine_ls_extinction_method none
_refine_ls_goodness_of_fit_ref 1.103
_refine_ls_hydrogen_treatment constr
_refine_ls_matrix_type full
_refine_ls_number_parameters 137
_refine_ls_number_reflns 2949
_refine_ls_number_restraints 0
_refine_ls_restrained_S_all 1.103
_refine_ls_R_factor_all 0.0718
_refine_ls_R_factor_gt 0.0606
_refine_ls_shift/su_max 0.000
_refine_ls_shift/su_mean 0.000
_refine_ls_structure_factor_coef Fsqd
_refine_ls_weighting_details 'w = 1/[\s^2^(Fo^2^)+(0.0658P)^2^+0.4019P] where P = (Fo^2^+2Fc^2^)/3'
_refine_ls_weighting_scheme calc
_refine_ls_wR_factor_gt 0.1471
_refine_ls_wR_factor_ref 0.1540
_reflns_number_gt 2465
_reflns_number_total 2949
_reflns_threshold_expression I>2\s(I)
_cod_data_source_file cv6517.cif
_cod_data_source_block I
_cod_depositor_comments
;
The following automatic conversions were performed:
'_symmetry_cell_setting' value 'Monoclinic' changed to 'monoclinic'
according to '/home/saulius/struct/CIF-dictionaries/cif_core.dic'
dictionary named 'cif_core.dic' version 2.4.1 from 2010-06-29.

Automatic conversion script
Id: cif_fix_enum 1527 2010-12-29 10:47:43Z saulius 

The following automatic conversions were performed:

'_symmetry_cell_setting' value 'Monoclinic' changed to 'monoclinic'
according to /home/saulius/struct/CIF-dictionaries/cif_core.dic
dictionary named 'cif_core.dic' version 2.4.1 from 2010-06-29.

Automatic conversion script
Id: cif_fix_values 1715 2011-07-08 13:25:40Z adriana 
;
_cod_original_cell_volume 1238.52(18)
_cod_original_sg_symbol_H-M 'P 21/n'
_cod_database_code 2205923
_cod_database_fobs_code 2205923

loop_
_symmetry_equiv_pos_as_xyz
'x, y, z'
'-x+1/2, y+1/2, -z+1/2'
'-x, -y, -z'
'x-1/2, -y-1/2, z-1/2'

loop_
_atom_site_label
_atom_site_fract_x
_atom_site_fract_y
_atom_site_fract_z
_atom_site_U_iso_or_equiv
_atom_site_adp_type
_atom_site_calc_flag
_atom_site_refinement_flags
_atom_site_occupancy
_atom_site_type_symbol
C1 0.0963(2) 0.9402(2) 0.01068(4) 0.0250(3) Uani d . 1 C
C2 0.2698(2) 1.0152(2) 0.04022(4) 0.0261(3) Uani d . 1 C
H2 0.2653 1.1436 0.0475 0.031 Uiso calc R 1 H
C3 0.4499(2) 0.9014(2) 0.05905(4) 0.0270(3) Uani d . 1 C
C4 0.4448(3) 0.7154(2) 0.04722(5) 0.0323(4) Uani d . 1 C
H4 0.5647 0.6324 0.0590 0.039 Uiso calc R 1 H
C5 0.2636(3) 0.6515(2) 0.01811(5) 0.0333(4) Uani d . 1 C
H5 0.2622 0.5232 0.0108 0.040 Uiso calc R 1 H
C6 0.6418(3) 0.9761(2) 0.09116(5) 0.0310(4) Uani d . 1 C
H6A 0.6348 1.1138 0.0908 0.037 Uiso calc R 1 H
H6B 0.8004 0.9387 0.0818 0.037 Uiso calc R 1 H
C7 0.6196(2) 0.9084(2) 0.13757(4) 0.0277(3) Uani d . 1 C
H7A 0.4680 0.9554 0.1482 0.033 Uiso calc R 1 H
H7B 0.6135 0.7707 0.1378 0.033 Uiso calc R 1 H
C8 0.8295(2) 0.9741(2) 0.16805(4) 0.0285(3) Uani d . 1 C
H8A 0.9806 0.9327 0.1562 0.034 Uiso calc R 1 H
H8B 0.8303 1.1119 0.1684 0.034 Uiso calc R 1 H
C9 0.8253(3) 0.9042(2) 0.21450(5) 0.0283(3) Uani d . 1 C
H9A 0.6767 0.9479 0.2268 0.034 Uiso calc R 1 H
H9B 0.8229 0.7664 0.2144 0.034 Uiso calc R 1 H
C10 1.0408(3) 0.9711(2) 0.24323(5) 0.0285(3) Uani d . 1 C
H10A 1.0408 1.1088 0.2435 0.034 Uiso calc R 1 H
H10B 1.1887 0.9300 0.2303 0.034 Uiso calc R 1 H
C11 1.0475(3) 0.9014(2) 0.28991(5) 0.0284(3) Uani d . 1 C
H11A 0.9000 0.9424 0.3031 0.034 Uiso calc R 1 H
H11B 1.0488 0.7637 0.2898 0.034 Uiso calc R 1 H
C12 1.2649(3) 0.9714(2) 0.31775(5) 0.0294(3) Uani d . 1 C
H12A 1.4117 0.9352 0.3038 0.035 Uiso calc R 1 H
H12B 1.2595 1.1090 0.3187 0.035 Uiso calc R 1 H
C13 1.2819(3) 0.8977(2) 0.36404(5) 0.0308(4) Uani d . 1 C
H13A 1.2869 0.7600 0.3633 0.037 Uiso calc R 1 H
H13B 1.1366 0.9351 0.3784 0.037 Uiso calc R 1 H
C14 1.5027(3) 0.9695(3) 0.39065(5) 0.0382(4) Uani d . 1 C
H14A 1.6469 0.9361 0.3762 0.057 Uiso calc R 1 H
H14B 1.5102 0.9134 0.4196 0.057 Uiso calc R 1 H
H14C 1.4930 1.1051 0.3932 0.057 Uiso calc R 1 H
N1 0.0904(2) 0.75979(18) -0.00028(4) 0.0299(3) Uani d . 1 N

loop_
_atom_site_aniso_label
_atom_site_aniso_U_11
_atom_site_aniso_U_22
_atom_site_aniso_U_33
_atom_site_aniso_U_12
_atom_site_aniso_U_13
_atom_site_aniso_U_23
C1 0.0233(7) 0.0328(8) 0.0187(6) 0.0016(6) 0.0005(5) 0.0010(6)
C2 0.0267(7) 0.0313(7) 0.0203(6) 0.0003(6) 0.0003(5) -0.0008(6)
C3 0.0234(7) 0.0388(8) 0.0184(6) -0.0009(6) -0.0008(5) 0.0025(6)
C4 0.0310(8) 0.0383(8) 0.0267(7) 0.0074(6) -0.0041(6) 0.0019(6)
C5 0.0375(8) 0.0307(8) 0.0309(8) 0.0048(6) -0.0048(6) -0.0030(6)
C6 0.0255(7) 0.0421(9) 0.0244(7) -0.0040(6) -0.0043(5) 0.0045(6)
C7 0.0231(7) 0.0365(8) 0.0229(7) 0.0003(6) -0.0017(5) 0.0004(6)
C8 0.0255(7) 0.0352(8) 0.0241(7) -0.0024(6) -0.0027(5) 0.0006(6)
C9 0.0262(7) 0.0338(8) 0.0243(7) -0.0017(6) -0.0024(5) 0.0009(6)
C10 0.0278(7) 0.0336(8) 0.0238(7) -0.0029(6) -0.0017(5) -0.0005(6)
C11 0.0262(7) 0.0335(8) 0.0249(7) -0.0021(6) -0.0018(5) 0.0010(6)
C12 0.0274(7) 0.0365(8) 0.0239(7) -0.0037(6) -0.0017(5) 0.0000(6)
C13 0.0292(7) 0.0388(9) 0.0239(7) -0.0027(6) -0.0011(5) 0.0019(6)
C14 0.0350(8) 0.0506(10) 0.0276(8) -0.0050(7) -0.0071(6) 0.0015(7)
N1 0.0306(7) 0.0332(7) 0.0248(6) 0.0028(5) -0.0045(5) -0.0032(5)

loop_
_atom_type_symbol
_atom_type_description
_atom_type_scat_dispersion_real
_atom_type_scat_dispersion_imag
_atom_type_scat_source
C C 0.0033 0.0016 'International Tables Vol C Tables 4.2.6.8 and 6.1.1.4'
H H 0.0000 0.0000 'International Tables Vol C Tables 4.2.6.8 and 6.1.1.4'
N N 0.0061 0.0033 'International Tables Vol C Tables 4.2.6.8 and 6.1.1.4'

loop_
_geom_angle_atom_site_label_1
_geom_angle_atom_site_label_2
_geom_angle_atom_site_label_3
_geom_angle_site_symmetry_3
_geom_angle
_geom_angle_publ_flag
N1 C1 C2 . 122.93(13) yes
N1 C1 C1 3_575 116.20(15) no
C2 C1 C1 3_575 120.88(16) no
C1 C2 C3 . 119.74(14) yes
C1 C2 H2 . 120.1 no
C3 C2 H2 . 120.1 no
C4 C3 C2 . 117.13(13) yes
C4 C3 C6 . 121.13(13) no
C2 C3 C6 . 121.73(14) no
C5 C4 C3 . 119.41(14) yes
C5 C4 H4 . 120.3 no
C3 C4 H4 . 120.3 no
N1 C5 C4 . 123.91(15) yes
N1 C5 H5 . 118.0 no
C4 C5 H5 . 118.0 no
C3 C6 C7 . 113.69(12) no
C3 C6 H6A . 108.8 no
C7 C6 H6A . 108.8 no
C3 C6 H6B . 108.8 no
C7 C6 H6B . 108.8 no
H6A C6 H6B . 107.7 no
C8 C7 C6 . 111.68(12) no
C8 C7 H7A . 109.3 no
C6 C7 H7A . 109.3 no
C8 C7 H7B . 109.3 no
C6 C7 H7B . 109.3 no
H7A C7 H7B . 107.9 no
C9 C8 C7 . 114.57(12) no
C9 C8 H8A . 108.6 no
C7 C8 H8A . 108.6 no
C9 C8 H8B . 108.6 no
C7 C8 H8B . 108.6 no
H8A C8 H8B . 107.6 no
C10 C9 C8 . 112.32(12) no
C10 C9 H9A . 109.1 no
C8 C9 H9A . 109.1 no
C10 C9 H9B . 109.1 no
C8 C9 H9B . 109.1 no
H9A C9 H9B . 107.9 no
C9 C10 C11 . 114.34(12) no
C9 C10 H10A . 108.7 no
C11 C10 H10A . 108.7 no
C9 C10 H10B . 108.7 no
C11 C10 H10B . 108.7 no
H10A C10 H10B . 107.6 no
C12 C11 C10 . 112.94(12) no
C12 C11 H11A . 109.0 no
C10 C11 H11A . 109.0 no
C12 C11 H11B . 109.0 no
C10 C11 H11B . 109.0 no
H11A C11 H11B . 107.8 no
C13 C12 C11 . 114.15(12) no
C13 C12 H12A . 108.7 no
C11 C12 H12A . 108.7 no
C13 C12 H12B . 108.7 no
C11 C12 H12B . 108.7 no
H12A C12 H12B . 107.6 no
C12 C13 C14 . 112.50(13) no
C12 C13 H13A . 109.1 no
C14 C13 H13A . 109.1 no
C12 C13 H13B . 109.1 no
C14 C13 H13B . 109.1 no
H13A C13 H13B . 107.8 no
C13 C14 H14A . 109.5 no
C13 C14 H14B . 109.5 no
H14A C14 H14B . 109.5 no
C13 C14 H14C . 109.5 no
H14A C14 H14C . 109.5 no
H14B C14 H14C . 109.5 no
C5 N1 C1 . 116.86(12) yes

loop_
_geom_bond_atom_site_label_1
_geom_bond_atom_site_label_2
_geom_bond_site_symmetry_2
_geom_bond_distance
_geom_bond_publ_flag
C1 N1 . 1.340(2) yes
C1 C2 . 1.3924(19) yes
C1 C1 3_575 1.494(3) yes
C2 C3 . 1.392(2) yes
C2 H2 . 0.9500 no
C3 C4 . 1.386(2) yes
C3 C6 . 1.5073(19) no
C4 C5 . 1.384(2) yes
C4 H4 . 0.9500 no
C5 N1 . 1.3372(19) yes
C5 H5 . 0.9500 no
C6 C7 . 1.527(2) no
C6 H6A . 0.9900 no
C6 H6B . 0.9900 no
C7 C8 . 1.5264(18) no
C7 H7A . 0.9900 no
C7 H7B . 0.9900 no
C8 C9 . 1.522(2) no
C8 H8A . 0.9900 no
C8 H8B . 0.9900 no
C9 C10 . 1.5230(18) no
C9 H9A . 0.9900 no
C9 H9B . 0.9900 no
C10 C11 . 1.524(2) no
C10 H10A . 0.9900 no
C10 H10B . 0.9900 no
C11 C12 . 1.5238(19) no
C11 H11A . 0.9900 no
C11 H11B . 0.9900 no
C12 C13 . 1.521(2) no
C12 H12A . 0.9900 no
C12 H12B . 0.9900 no
C13 C14 . 1.524(2) no
C13 H13A . 0.9900 no
C13 H13B . 0.9900 no
C14 H14A . 0.9800 no
C14 H14B . 0.9800 no
C14 H14C . 0.9800 no

loop_
_geom_torsion_atom_site_label_1
_geom_torsion_atom_site_label_2
_geom_torsion_atom_site_label_3
_geom_torsion_atom_site_label_4
_geom_torsion_site_symmetry_1
_geom_torsion
_geom_torsion_publ_flag
N1 C1 C2 C3 . 1.2(2) no
C1 C1 C2 C3 3_575 -178.79(15) no
C1 C2 C3 C4 . -0.4(2) no
C1 C2 C3 C6 . 179.94(13) no
C2 C3 C4 C5 . -0.6(2) no
C6 C3 C4 C5 . 179.07(14) no
C3 C4 C5 N1 . 0.9(2) no
C4 C3 C6 C7 . -69.92(19) no
C2 C3 C6 C7 . 109.72(16) no
C3 C6 C7 C8 . 175.11(12) no
C6 C7 C8 C9 . -177.29(13) no
C7 C8 C9 C10 . 178.98(12) no
C8 C9 C10 C11 . -178.82(13) no
C9 C10 C11 C12 . -179.84(12) no
C10 C11 C12 C13 . -177.60(13) no
C11 C12 C13 C14 . 179.49(13) no
C4 C5 N1 C1 . -0.1(2) no
C2 C1 N1 C5 . -1.0(2) no
C1 C1 N1 C5 3_575 179.06(15) no
